data_7040840
loop_
_publ_author_name
'Zhang, Meng-Juan'
'Li, Hong-Xi'
'Li, Hai-Yan'
'Lang, Jian-Ping'

_publ_section_title
;
 Copper(i) 5-phenylpyrimidine-2-thiolate complexes showing unique optical
 properties and high visible light-directed catalytic performance.
;
_journal_issue 44
_journal_name_full 'Dalton transactions (Cambridge, England : 2003)'
_journal_page_first 17759
_journal_page_last 17769
_journal_paper_doi 10.1039/c6dt03721f
_journal_volume 45
_journal_year 2016
_chemical_formula_moiety 'C40 H30 Cu4 I2 N8 S4'
_chemical_formula_sum 'C40 H30 Cu4 I2 N8 S4'
_chemical_formula_weight 1258.92
_chemical_name_systematic
; 
 ? 
;
_space_group_IT_number 14
_symmetry_cell_setting monoclinic
_symmetry_Int_Tables_number 14
_symmetry_space_group_name_Hall '-P 2ybc'
_symmetry_space_group_name_H-M 'P 1 21/c 1'
_atom_sites_solution_hydrogens geom
_atom_sites_solution_primary direct
_atom_sites_solution_secondary difmap
_audit_creation_method SHELXL-97
_audit_update_record
;
2016-04-18 deposited with the CCDC.
2016-10-10 downloaded from the CCDC.
;
_cell_angle_alpha 90.00
_cell_angle_beta 103.926(3)
_cell_angle_gamma 90.00
_cell_formula_units_Z 2
_cell_length_a 9.0698(12)
_cell_length_b 13.4850(16)
_cell_length_c 17.156(2)
_cell_measurement_reflns_used 6480
_cell_measurement_temperature 293(2)
_cell_measurement_theta_max 25.3
_cell_measurement_theta_min 3.0
_cell_volume 2036.6(4)
_computing_cell_refinement CrystalClear
_computing_data_collection CrystalClear
_computing_data_reduction CrystalStructure
_computing_structure_refinement 'SHELXL-97 (Sheldrick, 1997)'
_computing_structure_solution 'SHELXS-97 (Sheldrick, 1990)'
_diffrn_ambient_temperature 293(2)
_diffrn_measured_fraction_theta_full 0.998
_diffrn_measured_fraction_theta_max 0.998
_diffrn_measurement_device_type 'Rigaku Mercury'
_diffrn_measurement_method \w
_diffrn_radiation_monochromator graphite
_diffrn_radiation_source 'fine-focus sealed tube'
_diffrn_radiation_type MoK\a
_diffrn_radiation_wavelength 0.71070
_diffrn_reflns_av_R_equivalents 0.0631
_diffrn_reflns_av_sigmaI/netI 0.0486
_diffrn_reflns_limit_h_max 10
_diffrn_reflns_limit_h_min -10
_diffrn_reflns_limit_k_max 16
_diffrn_reflns_limit_k_min -14
_diffrn_reflns_limit_l_max 19
_diffrn_reflns_limit_l_min -20
_diffrn_reflns_number 19395
_diffrn_reflns_theta_full 25.34
_diffrn_reflns_theta_max 25.34
_diffrn_reflns_theta_min 3.02
_exptl_absorpt_coefficient_mu 3.824
_exptl_absorpt_correction_T_max 0.5460
_exptl_absorpt_correction_T_min 0.3099
_exptl_absorpt_correction_type multi-scan
_exptl_absorpt_process_details 'Jacobson, R. (1998) Private communication'
_exptl_crystal_colour red
_exptl_crystal_density_diffrn 2.053
_exptl_crystal_density_method 'not measured'
_exptl_crystal_description block
_exptl_crystal_F_000 1224
_exptl_crystal_size_max 0.40
_exptl_crystal_size_mid 0.20
_exptl_crystal_size_min 0.18
_refine_diff_density_max 0.709
_refine_diff_density_min -1.180
_refine_diff_density_rms 0.132
_refine_ls_extinction_coef 0.00060(17)
_refine_ls_extinction_expression Fc^*^=kFc[1+0.001xFc^2^\l^3^/sin(2\q)]^-1/4^
_refine_ls_extinction_method SHELXL
_refine_ls_goodness_of_fit_ref 1.099
_refine_ls_hydrogen_treatment mixed
_refine_ls_matrix_type full
_refine_ls_number_parameters 268
_refine_ls_number_reflns 3729
_refine_ls_number_restraints 0
_refine_ls_restrained_S_all 1.099
_refine_ls_R_factor_all 0.0677
_refine_ls_R_factor_gt 0.0498
_refine_ls_shift/su_max 0.002
_refine_ls_shift/su_mean 0.000
_refine_ls_structure_factor_coef Fsqd
_refine_ls_weighting_details 'calc w=1/[\s^2^(Fo^2^)+(0.0325P)^2^+7.9066P] where P=(Fo^2^+2Fc^2^)/3'
_refine_ls_weighting_scheme calc
_refine_ls_wR_factor_gt 0.0957
_refine_ls_wR_factor_ref 0.1030
_reflns_number_gt 3033
_reflns_number_total 3729
_reflns_threshold_expression >2sigma(I)
_cod_data_source_file c6dt03721f2.cif
_cod_data_source_block shelxl
_cod_depositor_comments 'Adding full bibliography for 7040840--7040845.cif.'
_cod_original_sg_symbol_H-M 'P 21/c'
_cod_database_code 7040840

loop_
_symmetry_equiv_pos_as_xyz
'x, y, z'
'-x, y+1/2, -z+1/2'
'-x, -y, -z'
'x, -y-1/2, z-1/2'

loop_
_atom_site_label
_atom_site_type_symbol
_atom_site_fract_x
_atom_site_fract_y
_atom_site_fract_z
_atom_site_U_iso_or_equiv
_atom_site_adp_type
_atom_site_occupancy
_atom_site_symmetry_multiplicity
_atom_site_calc_flag
_atom_site_refinement_flags
I1 I 0.21662(5) 1.09871(3) 0.50605(2) 0.03326(16) Uani 1 1 d .
Cu1 Cu 0.37709(9) 0.93283(7) 0.50978(5) 0.0394(2) Uani 1 1 d .
Cu2 Cu -0.08819(10) 1.08882(7) 0.51533(5) 0.0451(3) Uani 1 1 d .
S1 S 0.16208(19) 0.80880(16) 0.59059(11) 0.0476(5) Uani 1 1 d .
S2 S -0.37098(18) 1.13532(14) 0.60785(10) 0.0375(4) Uani 1 1 d .
N1 N 0.4466(6) 0.8776(4) 0.6197(3) 0.0291(12) Uani 1 1 d .
N2 N 0.3915(6) 0.7655(5) 0.7122(3) 0.0337(14) Uani 1 1 d .
H2A H 0.333(8) 0.729(5) 0.719(4) 0.03(2) Uiso 1 1 d .
N3 N -0.0693(5) 1.1031(4) 0.6356(3) 0.0304(12) Uani 1 1 d .
N4 N -0.1726(6) 1.1382(4) 0.7470(3) 0.0370(13) Uani 1 1 d .
C1 C 0.3438(7) 0.8177(5) 0.6426(4) 0.0315(15) Uani 1 1 d .
C2 C 0.5308(7) 0.7726(5) 0.7595(4) 0.0328(15) Uani 1 1 d .
H2 H 0.5575 0.7346 0.8060 0.039 Uiso 1 1 calc R
C3 C 0.6353(7) 0.8353(5) 0.7401(4) 0.0284(14) Uani 1 1 d .
C4 C 0.5859(7) 0.8854(4) 0.6674(3) 0.0283(14) Uani 1 1 d .
H4 H 0.6546 0.9270 0.6511 0.034 Uiso 1 1 calc R
C5 C 0.7916(7) 0.8472(5) 0.7899(4) 0.0306(14) Uani 1 1 d .
C6 C 0.9149(7) 0.8562(5) 0.7555(4) 0.0330(15) Uani 1 1 d .
H6 H 0.8989 0.8562 0.6998 0.040 Uiso 1 1 calc R
C7 C 1.0601(8) 0.8651(5) 0.8025(5) 0.0467(19) Uani 1 1 d .
H7 H 1.1410 0.8716 0.7784 0.056 Uiso 1 1 calc R
C8 C 1.0867(9) 0.8646(6) 0.8837(5) 0.056(2) Uani 1 1 d .
H8 H 1.1856 0.8694 0.9150 0.067 Uiso 1 1 calc R
C9 C 0.9664(10) 0.8568(6) 0.9199(5) 0.058(2) Uani 1 1 d .
H9 H 0.9847 0.8578 0.9756 0.070 Uiso 1 1 calc R
C10 C 0.8189(8) 0.8474(6) 0.8739(4) 0.0452(18) Uani 1 1 d .
H10 H 0.7386 0.8414 0.8986 0.054 Uiso 1 1 calc R
C11 C -0.1903(7) 1.1236(4) 0.6669(4) 0.0280(14) Uani 1 1 d .
C12 C -0.0350(7) 1.1269(5) 0.7951(4) 0.0335(15) Uani 1 1 d .
H12 H -0.0245 1.1347 0.8500 0.040 Uiso 1 1 calc R
C13 C 0.0935(7) 1.1044(5) 0.7687(4) 0.0289(14) Uani 1 1 d .
C14 C 0.0672(7) 1.0938(5) 0.6873(4) 0.0325(15) Uani 1 1 d .
H14 H 0.1499 1.0790 0.6661 0.039 Uiso 1 1 calc R
C15 C 0.2474(7) 1.0966(5) 0.8218(4) 0.0312(14) Uani 1 1 d .
C16 C 0.2840(8) 1.1471(5) 0.8949(4) 0.0435(18) Uani 1 1 d .
H16 H 0.2096 1.1835 0.9112 0.052 Uiso 1 1 calc R
C17 C 0.4307(9) 1.1437(6) 0.9436(4) 0.052(2) Uani 1 1 d .
H17 H 0.4542 1.1784 0.9919 0.063 Uiso 1 1 calc R
C18 C 0.5398(9) 1.0895(6) 0.9207(5) 0.055(2) Uani 1 1 d .
H18 H 0.6374 1.0865 0.9538 0.066 Uiso 1 1 calc R
C19 C 0.5063(8) 1.0395(6) 0.8491(5) 0.052(2) Uani 1 1 d .
H19 H 0.5817 1.0036 0.8333 0.062 Uiso 1 1 calc R
C20 C 0.3608(8) 1.0423(5) 0.8004(4) 0.0412(17) Uani 1 1 d .
H20 H 0.3389 1.0071 0.7524 0.049 Uiso 1 1 calc R

loop_
_atom_site_aniso_label
_atom_site_aniso_U_11
_atom_site_aniso_U_22
_atom_site_aniso_U_33
_atom_site_aniso_U_23
_atom_site_aniso_U_13
_atom_site_aniso_U_12
I1 0.0277(2) 0.0390(3) 0.0348(3) 0.00072(19) 0.01079(18) 0.00045(19)
Cu1 0.0355(5) 0.0547(6) 0.0266(4) 0.0064(4) 0.0048(4) -0.0006(4)
Cu2 0.0354(5) 0.0664(7) 0.0324(5) 0.0071(4) 0.0062(4) -0.0021(4)
S1 0.0286(9) 0.0649(13) 0.0443(11) 0.0227(9) -0.0011(8) -0.0104(9)
S2 0.0284(8) 0.0480(11) 0.0348(9) -0.0054(8) 0.0051(7) 0.0086(8)
N1 0.027(3) 0.037(3) 0.026(3) 0.000(2) 0.010(2) -0.002(2)
N2 0.027(3) 0.043(4) 0.030(3) 0.010(3) 0.005(3) -0.009(3)
N3 0.022(3) 0.043(3) 0.027(3) -0.002(2) 0.006(2) -0.001(2)
N4 0.032(3) 0.048(4) 0.032(3) -0.006(3) 0.009(3) 0.005(3)
C1 0.029(3) 0.034(4) 0.030(4) 0.000(3) 0.005(3) -0.003(3)
C2 0.031(3) 0.040(4) 0.026(3) 0.004(3) 0.006(3) 0.004(3)
C3 0.026(3) 0.031(4) 0.030(3) 0.000(3) 0.008(3) 0.003(3)
C4 0.034(3) 0.027(3) 0.027(3) 0.009(3) 0.013(3) 0.001(3)
C5 0.028(3) 0.029(4) 0.034(4) 0.007(3) 0.006(3) 0.002(3)
C6 0.027(3) 0.034(4) 0.037(4) 0.008(3) 0.007(3) -0.005(3)
C7 0.029(4) 0.040(4) 0.068(6) -0.002(4) 0.006(4) -0.001(3)
C8 0.038(4) 0.051(5) 0.067(6) 0.003(4) -0.010(4) -0.001(4)
C9 0.061(5) 0.067(6) 0.036(4) 0.006(4) -0.010(4) 0.005(5)
C10 0.042(4) 0.054(5) 0.037(4) 0.010(3) 0.004(3) 0.007(4)
C11 0.029(3) 0.026(3) 0.032(4) 0.000(3) 0.013(3) 0.001(3)
C12 0.037(4) 0.044(4) 0.019(3) -0.005(3) 0.004(3) 0.004(3)
C13 0.032(3) 0.030(3) 0.025(3) 0.001(3) 0.006(3) 0.001(3)
C14 0.030(3) 0.040(4) 0.030(3) -0.004(3) 0.011(3) -0.003(3)
C15 0.032(3) 0.033(4) 0.026(3) -0.004(3) 0.003(3) -0.007(3)
C16 0.047(4) 0.047(5) 0.034(4) -0.007(3) 0.006(3) 0.003(4)
C17 0.047(5) 0.070(6) 0.034(4) -0.007(4) -0.001(4) -0.003(4)
C18 0.035(4) 0.071(6) 0.047(5) 0.004(4) -0.010(4) -0.004(4)
C19 0.031(4) 0.058(5) 0.058(5) -0.006(4) -0.004(4) 0.012(4)
C20 0.040(4) 0.038(4) 0.042(4) -0.011(3) 0.003(3) 0.007(3)

loop_
_atom_type_symbol
_atom_type_description
_atom_type_scat_dispersion_real
_atom_type_scat_dispersion_imag
_atom_type_scat_source
C C 0.0033 0.0016 'International Tables Vol C Tables 4.2.6.8 and 6.1.1.4'
H H 0.0000 0.0000 'International Tables Vol C Tables 4.2.6.8 and 6.1.1.4'
N N 0.0061 0.0033 'International Tables Vol C Tables 4.2.6.8 and 6.1.1.4'
Cu Cu 0.3201 1.2651 'International Tables Vol C Tables 4.2.6.8 and 6.1.1.4'
S S 0.1246 0.1234 'International Tables Vol C Tables 4.2.6.8 and 6.1.1.4'
I I -0.4742 1.8119 'International Tables Vol C Tables 4.2.6.8 and 6.1.1.4'

loop_
_geom_angle_atom_site_label_1
_geom_angle_atom_site_label_2
_geom_angle_atom_site_label_3
_geom_angle
_geom_angle_site_symmetry_1
_geom_angle_site_symmetry_3
Cu1 I1 Cu2 56.37(3) . 3_576
Cu1 I1 Cu2 119.90(3) . .
Cu2 I1 Cu2 64.94(4) 3_576 .
N1 Cu1 S2 130.20(16) . 3_576
N1 Cu1 Cu2 101.23(15) . 3_576
S2 Cu1 Cu2 89.95(6) 3_576 3_576
N1 Cu1 I1 112.66(15) . .
S2 Cu1 I1 115.78(6) 3_576 .
Cu2 Cu1 I1 63.99(3) 3_576 .
N1 Cu1 Cu1 105.21(15) . 3_676
S2 Cu1 Cu1 90.29(6) 3_576 3_676
Cu2 Cu1 Cu1 144.92(5) 3_576 3_676
I1 Cu1 Cu1 84.56(4) . 3_676
N3 Cu2 S1 134.03(17) . 3_576
N3 Cu2 Cu1 90.83(14) . 3_576
S1 Cu2 Cu1 80.84(5) 3_576 3_576
N3 Cu2 I1 98.66(15) . 3_576
S1 Cu2 I1 114.75(6) 3_576 3_576
Cu1 Cu2 I1 59.64(3) 3_576 3_576
N3 Cu2 I1 102.05(14) . .
S1 Cu2 I1 91.77(5) 3_576 .
Cu1 Cu2 I1 166.89(4) 3_576 .
I1 Cu2 I1 115.06(4) 3_576 .
N3 Cu2 Cu2 109.58(15) . 3_576
S1 Cu2 Cu2 114.60(7) 3_576 3_576
Cu1 Cu2 Cu2 116.48(5) 3_576 3_576
I1 Cu2 Cu2 58.16(3) 3_576 3_576
I1 Cu2 Cu2 56.91(3) . 3_576
C1 S1 Cu2 116.7(2) . 3_576
C11 S2 Cu1 108.2(2) . 3_576
C4 N1 C1 118.9(5) . .
C4 N1 Cu1 126.2(4) . .
C1 N1 Cu1 114.5(4) . .
C2 N2 C1 123.4(6) . .
C2 N2 H2A 123(5) . .
C1 N2 H2A 113(5) . .
C14 N3 C11 117.5(5) . .
C14 N3 Cu2 119.9(4) . .
C11 N3 Cu2 122.6(4) . .
C12 N4 C11 118.4(5) . .
N1 C1 N2 117.7(6) . .
N1 C1 S1 122.8(5) . .
N2 C1 S1 119.5(5) . .
N2 C2 C3 120.5(6) . .
N2 C2 H2 119.7 . .
C3 C2 H2 119.7 . .
C2 C3 C4 115.1(6) . .
C2 C3 C5 123.4(6) . .
C4 C3 C5 121.5(6) . .
N1 C4 C3 124.3(6) . .
N1 C4 H4 117.8 . .
C3 C4 H4 117.8 . .
C6 C5 C10 118.4(6) . .
C6 C5 C3 121.5(6) . .
C10 C5 C3 120.2(6) . .
C7 C6 C5 120.9(6) . .
C7 C6 H6 119.6 . .
C5 C6 H6 119.6 . .
C8 C7 C6 120.8(7) . .
C8 C7 H7 119.6 . .
C6 C7 H7 119.6 . .
C7 C8 C9 119.8(7) . .
C7 C8 H8 120.1 . .
C9 C8 H8 120.1 . .
C8 C9 C10 120.7(7) . .
C8 C9 H9 119.7 . .
C10 C9 H9 119.7 . .
C9 C10 C5 119.5(7) . .
C9 C10 H10 120.3 . .
C5 C10 H10 120.3 . .
N4 C11 N3 121.2(5) . .
N4 C11 S2 116.6(4) . .
N3 C11 S2 122.2(5) . .
N4 C12 C13 124.2(6) . .
N4 C12 H12 117.9 . .
C13 C12 H12 117.9 . .
C14 C13 C12 113.9(6) . .
C14 C13 C15 122.0(6) . .
C12 C13 C15 124.0(5) . .
N3 C14 C13 124.8(6) . .
N3 C14 H14 117.6 . .
C13 C14 H14 117.6 . .
C20 C15 C16 117.8(6) . .
C20 C15 C13 121.8(6) . .
C16 C15 C13 120.4(6) . .
C17 C16 C15 120.7(7) . .
C17 C16 H16 119.6 . .
C15 C16 H16 119.6 . .
C18 C17 C16 120.0(7) . .
C18 C17 H17 120.0 . .
C16 C17 H17 120.0 . .
C17 C18 C19 120.2(7) . .
C17 C18 H18 119.9 . .
C19 C18 H18 119.9 . .
C18 C19 C20 120.2(7) . .
C18 C19 H19 119.9 . .
C20 C19 H19 119.9 . .
C19 C20 C15 121.1(7) . .
C19 C20 H20 119.5 . .
C15 C20 H20 119.5 . .

loop_
_geom_bond_atom_site_label_1
_geom_bond_atom_site_label_2
_geom_bond_distance
_geom_bond_site_symmetry_2
I1 Cu1 2.6611(10) .
I1 Cu2 2.7715(11) 3_576
I1 Cu2 2.8103(10) .
Cu1 N1 1.984(5) .
Cu1 S2 2.2061(19) 3_576
Cu1 Cu2 2.5678(12) 3_576
Cu1 Cu1 2.9539(18) 3_676
Cu2 N3 2.039(5) .
Cu2 S1 2.252(2) 3_576
Cu2 Cu1 2.5678(12) 3_576
Cu2 I1 2.7715(11) 3_576
Cu2 Cu2 2.997(2) 3_576
S1 C1 1.679(6) .
S1 Cu2 2.252(2) 3_576
S2 C11 1.714(6) .
S2 Cu1 2.2061(19) 3_576
N1 C4 1.334(8) .
N1 C1 1.361(8) .
N2 C2 1.330(8) .
N2 C1 1.363(8) .
N2 H2A 0.76(7) .
N3 C14 1.344(8) .
N3 C11 1.360(7) .
N4 C12 1.329(8) .
N4 C11 1.360(8) .
C2 C3 1.369(9) .
C2 H2 0.9300 .
C3 C4 1.394(8) .
C3 C5 1.477(8) .
C4 H4 0.9300 .
C5 C6 1.390(9) .
C5 C10 1.403(9) .
C6 C7 1.374(9) .
C6 H6 0.9300 .
C7 C8 1.355(11) .
C7 H7 0.9300 .
C8 C9 1.383(11) .
C8 H8 0.9300 .
C9 C10 1.385(10) .
C9 H9 0.9300 .
C10 H10 0.9300 .
C12 C13 1.382(9) .
C12 H12 0.9300 .
C13 C14 1.366(8) .
C13 C15 1.476(9) .
C14 H14 0.9300 .
C15 C20 1.383(9) .
C15 C16 1.394(9) .
C16 C17 1.391(10) .
C16 H16 0.9300 .
C17 C18 1.362(11) .
C17 H17 0.9300 .
C18 C19 1.369(11) .
C18 H18 0.9300 .
C19 C20 1.383(9) .
C19 H19 0.9300 .
C20 H20 0.9300 .

loop_
_geom_torsion_atom_site_label_1
_geom_torsion_atom_site_label_2
_geom_torsion_atom_site_label_3
_geom_torsion_atom_site_label_4
_geom_torsion
_geom_torsion_site_symmetry_1
_geom_torsion_site_symmetry_4
Cu2 I1 Cu1 N1 -91.78(16) 3_576 .
Cu2 I1 Cu1 N1 -77.59(16) . .
Cu2 I1 Cu1 S2 76.31(7) 3_576 3_576
Cu2 I1 Cu1 S2 90.50(7) . 3_576
Cu2 I1 Cu1 Cu2 14.19(5) . 3_576
Cu2 I1 Cu1 Cu1 163.99(5) 3_576 3_676
Cu2 I1 Cu1 Cu1 178.18(3) . 3_676
Cu1 I1 Cu2 N3 92.63(16) . .
Cu2 I1 Cu2 N3 105.66(16) 3_576 .
Cu1 I1 Cu2 S1 -131.51(6) . 3_576
Cu2 I1 Cu2 S1 -118.48(7) 3_576 3_576
Cu1 I1 Cu2 Cu1 -76.2(2) . 3_576
Cu2 I1 Cu2 Cu1 -63.2(2) 3_576 3_576
Cu1 I1 Cu2 I1 -13.02(4) . 3_576
Cu2 I1 Cu2 I1 0.0 3_576 3_576
Cu1 I1 Cu2 Cu2 -13.02(4) . 3_576
S2 Cu1 N1 C4 92.3(5) 3_576 .
Cu2 Cu1 N1 C4 -168.2(5) 3_576 .
I1 Cu1 N1 C4 -101.8(5) . .
Cu1 Cu1 N1 C4 -11.4(5) 3_676 .
S2 Cu1 N1 C1 -80.2(5) 3_576 .
Cu2 Cu1 N1 C1 19.4(4) 3_576 .
I1 Cu1 N1 C1 85.7(4) . .
Cu1 Cu1 N1 C1 176.1(4) 3_676 .
S1 Cu2 N3 C14 -117.9(5) 3_576 .
Cu1 Cu2 N3 C14 164.1(5) 3_576 .
I1 Cu2 N3 C14 104.7(5) 3_576 .
I1 Cu2 N3 C14 -13.4(5) . .
Cu2 Cu2 N3 C14 45.5(5) 3_576 .
S1 Cu2 N3 C11 61.1(5) 3_576 .
Cu1 Cu2 N3 C11 -16.9(5) 3_576 .
I1 Cu2 N3 C11 -76.3(5) 3_576 .
I1 Cu2 N3 C11 165.6(5) . .
Cu2 Cu2 N3 C11 -135.5(5) 3_576 .
C4 N1 C1 N2 -2.5(9) . .
Cu1 N1 C1 N2 170.5(5) . .
C4 N1 C1 S1 175.5(5) . .
Cu1 N1 C1 S1 -11.5(7) . .
C2 N2 C1 N1 2.0(10) . .
C2 N2 C1 S1 -176.1(5) . .
Cu2 S1 C1 N1 -4.9(7) 3_576 .
Cu2 S1 C1 N2 173.0(4) 3_576 .
C1 N2 C2 C3 0.8(10) . .
N2 C2 C3 C4 -2.8(9) . .
N2 C2 C3 C5 179.7(6) . .
C1 N1 C4 C3 0.4(9) . .
Cu1 N1 C4 C3 -171.7(5) . .
C2 C3 C4 N1 2.2(9) . .
C5 C3 C4 N1 179.8(6) . .
C2 C3 C5 C6 139.8(7) . .
C4 C3 C5 C6 -37.6(9) . .
C2 C3 C5 C10 -38.8(9) . .
C4 C3 C5 C10 143.8(7) . .
C10 C5 C6 C7 0.0(10) . .
C3 C5 C6 C7 -178.6(6) . .
C5 C6 C7 C8 0.5(11) . .
C6 C7 C8 C9 -1.2(12) . .
C7 C8 C9 C10 1.4(13) . .
C8 C9 C10 C5 -0.8(12) . .
C6 C5 C10 C9 0.1(10) . .
C3 C5 C10 C9 178.8(7) . .
C12 N4 C11 N3 -3.5(9) . .
C12 N4 C11 S2 178.0(5) . .
C14 N3 C11 N4 2.8(9) . .
Cu2 N3 C11 N4 -176.2(5) . .
C14 N3 C11 S2 -178.9(5) . .
Cu2 N3 C11 S2 2.1(7) . .
Cu1 S2 C11 N4 -164.0(4) 3_576 .
Cu1 S2 C11 N3 17.6(6) 3_576 .
C11 N4 C12 C13 2.3(10) . .
N4 C12 C13 C14 -0.4(10) . .
N4 C12 C13 C15 177.0(6) . .
C11 N3 C14 C13 -0.7(10) . .
Cu2 N3 C14 C13 178.3(5) . .
C12 C13 C14 N3 -0.4(10) . .
C15 C13 C14 N3 -177.8(6) . .
C14 C13 C15 C20 -25.8(10) . .
C12 C13 C15 C20 157.1(7) . .
C14 C13 C15 C16 152.1(7) . .
C12 C13 C15 C16 -25.0(10) . .
C20 C15 C16 C17 0.9(11) . .
C13 C15 C16 C17 -177.1(7) . .
C15 C16 C17 C18 -0.9(12) . .
C16 C17 C18 C19 1.0(13) . .
C17 C18 C19 C20 -1.2(13) . .
C18 C19 C20 C15 1.2(12) . .
C16 C15 C20 C19 -1.0(11) . .
C13 C15 C20 C19 176.9(7) . .
